data_9006275
loop_
_publ_author_name
'Schwartz, K. B.'
'Leong, D. B.'
'McConville, R. L.'

_publ_section_title
;
 Structural chemistry of synthetic cordierite: evidence for solid solutions
 and disordered compositional domains in Bi-flux-grown Mg-cordierites
 Sample: Synthesized in 10 at% bismuth oxide flux at 1000 C for 12 hours
 Note: tetrahedral site occupancies are assumed, not refined
;
_journal_name_full 'Physics and Chemistry of Minerals'
_journal_page_first 563
_journal_page_last 574
_journal_paper_doi 10.1007/BF00211852
_journal_volume 20
_journal_year 1994
_chemical_formula_sum 'Al4 Bi0.144 Mg2 O18 Si5'
_chemical_name_mineral Cordierite
_space_group_IT_number 66
_symmetry_space_group_name_Hall '-C 2 2c'
_symmetry_space_group_name_H-M 'C c c m'
_cell_angle_alpha 90
_cell_angle_beta 90
_cell_angle_gamma 90
_cell_length_a 17.0409
_cell_length_b 9.7382
_cell_length_c 9.3285
_cell_formula_units_Z 4
_cell_volume 1548.043
_database_code_amcsd 0007857
_exptl_crystal_density_diffrn 2.639
_exptl_crystal_thermal_history 'Synthesized in 10 at% bismuth oxide flux at 1000 C for 12 hours'
_cod_original_formula_sum 'Mg2 Al4 Si5 O18 Bi.144'
_cod_database_code 9006275

loop_
_space_group_symop_operation_xyz
x,y,z
1/2+x,1/2+y,z
x,-y,1/2+z
1/2+x,1/2-y,1/2+z
-x,y,1/2-z
1/2-x,1/2+y,1/2-z
-x,y,1/2+z
1/2-x,1/2+y,1/2+z
x,-y,1/2-z
1/2+x,1/2-y,1/2-z
x,y,-z
1/2+x,1/2+y,-z
-x,-y,z
1/2-x,1/2-y,z
-x,-y,-z
1/2-x,1/2-y,-z

loop_
_atom_site_label
_atom_site_fract_x
_atom_site_fract_y
_atom_site_fract_z
_atom_site_occupancy
_atom_site_U_iso_or_equiv
MgM 0.33760 0.00000 0.25000 1.00000 0.01381
AlT11 0.25000 0.25000 0.25260 1.00000 0.01001
SiT16 0.00000 0.50000 0.25000 1.00000 0.01102
SiT21 0.19150 0.07950 0.00000 1.00000 0.01077
SiT23 0.13480 -0.23810 0.00000 1.00000 0.00937
AlT26 0.04970 0.31000 0.00000 1.00000 0.00874
O11 0.24730 -0.10380 0.35810 1.00000 0.01229
O16 0.06330 -0.41630 0.34850 1.00000 0.01127
O13 -0.17330 -0.31070 0.35810 1.00000 0.01039
O26 0.04200 -0.25040 0.00000 1.00000 0.01811
O21 0.12010 0.18810 0.00000 1.00000 0.01836
O23 0.16390 -0.08030 0.00000 1.00000 0.01608
BiC1 0.00000 0.00000 0.25000 0.10500 0.15198
BiC2 0.00000 0.00000 0.00000 0.03900 0.10132

loop_
_cod_related_entry_id
_cod_related_entry_database
_cod_related_entry_code
1 AMCSD 0007857
